data_7213238
loop_
_publ_author_name
'Jetti, Ram K. R.'
'Xue, Feng'
'Mak, Thomas C. W.'
'Nangia, Ashwini'

_publ_section_title
;
 4-Tritylbenzoic acid. A molecular scaffold for wheel-and-axle host--guest
 inclusion compounds with a supramolecular axis
;
_journal_issue 6
_journal_name_full 'Journal of the Chemical Society, Perkin Transactions 2'
_journal_page_first 1223
_journal_paper_doi 10.1039/a909827e
_journal_year 2000
_chemical_formula_moiety ' (C26 H20 O2). 0.5(C6 H5 Cl)'
_chemical_formula_sum 'C29 H22.5 Cl0.5 O2'
_chemical_formula_weight 420.69
_chemical_melting_point 518.15
_chemical_name_common '4-(triphenylmethyl)benzoic acid chlorobenzene clathrate '
_chemical_name_systematic
; 
 ? 
;
_space_group_IT_number 2
_symmetry_space_group_name_Hall '-P 1'
_symmetry_space_group_name_H-M 'P -1'
_atom_sites_solution_hydrogens geom
_atom_sites_solution_primary direct
_atom_sites_solution_secondary difmap
_audit_creation_method SHELXL
_cell_angle_alpha 89.190(10)
_cell_angle_beta 85.750(10)
_cell_angle_gamma 68.230(10)
_cell_formula_units_Z 1
_cell_length_a 7.3100(10)
_cell_length_b 8.9940(10)
_cell_length_c 18.454(2)
_cell_measurement_temperature 293(2)
_cell_volume 1123.5(2)
_computing_structure_refinement 'SHELXL-93 (Sheldrick, 1993)'
_computing_structure_solution 'SHELXS-86 (Sheldrick, 1990)'
_diffrn_ambient_temperature 293(2)
_diffrn_radiation_monochromator graphite
_diffrn_radiation_source 'fine-focus sealed tube'
_diffrn_radiation_type MoK\a
_diffrn_radiation_wavelength 0.71073
_diffrn_reflns_av_R_equivalents 0.0357
_diffrn_reflns_av_sigmaI/netI 0.0924
_diffrn_reflns_limit_h_max 9
_diffrn_reflns_limit_h_min 0
_diffrn_reflns_limit_k_max 11
_diffrn_reflns_limit_k_min -10
_diffrn_reflns_limit_l_max 22
_diffrn_reflns_limit_l_min -22
_diffrn_reflns_number 4765
_diffrn_reflns_theta_max 25.99
_diffrn_reflns_theta_min 2.21
_exptl_absorpt_coefficient_mu 0.134
_exptl_crystal_density_diffrn 1.244
_exptl_crystal_F_000 442
_refine_diff_density_max 0.636
_refine_diff_density_min -0.263
_refine_diff_density_rms 0.064
_refine_ls_extinction_coef 0.0152(71)
_refine_ls_extinction_expression Fc^*^=kFc[1+0.001xFc^2^\l^3^/sin(2\q)]^-1/4^
_refine_ls_extinction_method SHELXL
_refine_ls_goodness_of_fit_all 1.039
_refine_ls_goodness_of_fit_obs 1.224
_refine_ls_matrix_type full
_refine_ls_number_parameters 270
_refine_ls_number_reflns 4396
_refine_ls_number_restraints 0
_refine_ls_restrained_S_all 1.047
_refine_ls_restrained_S_obs 1.224
_refine_ls_R_factor_all 0.1694
_refine_ls_R_factor_obs 0.0755
_refine_ls_shift/esd_max 0.005
_refine_ls_shift/esd_mean 0.001
_refine_ls_structure_factor_coef Fsqd
_refine_ls_weighting_details 'w=1/[\s^2^(Fo^2^)+(0.1523P)^2^+0.0000P] where P=(Fo^2^+2Fc^2^)/3'
_refine_ls_weighting_scheme calc
_refine_ls_wR_factor_all 0.2716
_refine_ls_wR_factor_obs 0.2204
_reflns_number_observed 2212
_reflns_number_total 4398
_reflns_observed_criterion >2sigma(I)
_cod_data_source_file a909827esup1.cif
_cod_data_source_block 5.Ph-Cl
_cod_depositor_comments
;
The following automatic conversions were performed:

'_chemical_melting_point' value ' 245 deg C ' was changed to '518.15'
- it was converted from degrees Celsius(C) to Kelvins(K).

Automatic conversion script
Id: cif_fix_values 1891 2012-01-12 08:04:46Z andrius 

The following automatic conversions were performed:

'_refine_ls_weighting_scheme' value 'calc
w=1/[\s^2^(Fo^2^)+(0.1523P)^2^+0.0000P] where P=(Fo^2^+2Fc^2^)/3' was
changed to 'calc'. New tag '_refine_ls_weighting_details' was
created. The value of the new tag was set to
'w=1/[\s^2^(Fo^2^)+(0.1523P)^2^+0.0000P] where P=(Fo^2^+2Fc^2^)/3'.

Automatic conversion script
Id: cif_fix_values 3143 2015-03-26 13:38:13Z robertas 
;
_cod_original_formula_sum '(C26 H20 O2). 0.5(C6 H5 Cl) '
_cod_database_code 7213238

loop_
_symmetry_equiv_pos_as_xyz
'x, y, z'
'-x, -y, -z'

loop_
_atom_site_aniso_label
_atom_site_aniso_U_11
_atom_site_aniso_U_22
_atom_site_aniso_U_33
_atom_site_aniso_U_23
_atom_site_aniso_U_13
_atom_site_aniso_U_12
C1 0.039(2) 0.043(2) 0.043(2) -0.0005(14) -0.0012(14) -0.0176(14)
C2 0.041(2) 0.048(2) 0.036(2) 0.0001(14) -0.0053(13) -0.0159(14)
C3 0.054(2) 0.057(2) 0.041(2) -0.007(2) 0.000(2) -0.029(2)
C4 0.049(2) 0.060(2) 0.049(2) -0.002(2) 0.003(2) -0.028(2)
C5 0.048(2) 0.068(2) 0.044(2) -0.002(2) 0.000(2) -0.023(2)
C6 0.064(2) 0.064(2) 0.058(2) -0.022(2) 0.012(2) -0.029(2)
C7 0.057(2) 0.051(2) 0.056(2) -0.006(2) 0.004(2) -0.027(2)
C8 0.062(2) 0.081(3) 0.053(2) -0.007(2) 0.006(2) -0.031(2)
O1 0.076(2) 0.121(3) 0.073(2) -0.025(2) 0.025(2) -0.056(2)
O2 0.090(2) 0.121(3) 0.081(2) -0.046(2) 0.035(2) -0.055(2)
C9 0.059(2) 0.051(2) 0.053(2) 0.005(2) -0.010(2) -0.021(2)
C10 0.071(3) 0.061(2) 0.071(3) 0.020(2) -0.027(2) -0.022(2)
C11 0.054(2) 0.049(2) 0.100(3) -0.003(2) -0.024(2) -0.007(2)
C12 0.048(2) 0.057(2) 0.080(3) -0.016(2) -0.007(2) -0.017(2)
C13 0.047(2) 0.052(2) 0.057(2) -0.004(2) -0.004(2) -0.019(2)
C14 0.043(2) 0.045(2) 0.048(2) -0.0012(15) -0.0077(15) -0.0199(15)
C15 0.047(2) 0.051(2) 0.049(2) -0.001(2) -0.006(2) -0.017(2)
C16 0.068(2) 0.068(2) 0.052(2) -0.016(2) -0.007(2) -0.027(2)
C17 0.063(2) 0.088(3) 0.048(2) -0.007(2) -0.010(2) -0.034(2)
C18 0.051(2) 0.069(2) 0.055(2) 0.006(2) -0.016(2) -0.024(2)
C19 0.045(2) 0.057(2) 0.051(2) -0.003(2) -0.006(2) -0.018(2)
C20 0.043(2) 0.050(2) 0.039(2) 0.0021(14) -0.0009(14) -0.024(2)
C21 0.050(2) 0.049(2) 0.059(2) 0.004(2) -0.012(2) -0.021(2)
C22 0.058(2) 0.056(2) 0.079(3) 0.002(2) -0.014(2) -0.030(2)
C23 0.066(3) 0.056(2) 0.110(4) 0.008(2) -0.012(3) -0.037(2)
C24 0.079(3) 0.063(2) 0.084(3) 0.030(2) -0.019(2) -0.035(2)
C25 0.056(2) 0.055(2) 0.061(2) 0.011(2) -0.011(2) -0.024(2)
C26 0.039(2) 0.042(2) 0.047(2) 0.0012(14) -0.0036(14) -0.0134(14)

loop_
_atom_site_label
_atom_site_type_symbol
_atom_site_fract_x
_atom_site_fract_y
_atom_site_fract_z
_atom_site_U_iso_or_equiv
_atom_site_thermal_displace_type
_atom_site_occupancy
_atom_site_calc_flag
_atom_site_refinement_flags
C1 C 0.1579(4) 0.1919(4) 0.8050(2) 0.0408(7) Uani 1 d .
C2 C 0.3134(5) 0.1570(4) 0.7394(2) 0.0420(8) Uani 1 d .
C3 C 0.4178(5) 0.2595(4) 0.7270(2) 0.0484(8) Uani 1 d .
H3A H 0.3872(5) 0.3504(4) 0.7577(2) 0.060 Uiso 1 d R
C4 C 0.5659(5) 0.2309(4) 0.6723(2) 0.0510(9) Uani 1 d .
H4A H 0.6379(5) 0.3005(4) 0.6654(2) 0.060 Uiso 1 d R
C5 C 0.6141(5) 0.0986(4) 0.6268(2) 0.0529(9) Uani 1 d .
C6 C 0.5078(6) 0.0000(5) 0.6369(2) 0.0613(10) Uani 1 d .
H6A H 0.5340(6) -0.0874(5) 0.6045(2) 0.080 Uiso 1 d R
C7 C 0.3601(5) 0.0280(4) 0.6924(2) 0.0533(9) Uani 1 d .
H7A H 0.2868(5) -0.0407(4) 0.6986(2) 0.060 Uiso 1 d R
C8 C 0.7795(6) 0.0579(5) 0.5710(2) 0.0643(11) Uani 1 d .
O1 O 0.8956(5) 0.1347(4) 0.5725(2) 0.0855(10) Uani 1 d .
H1O H 1.0403(5) 0.0818(4) 0.5352(2) 0.100 Uiso 1 d R
O2 O 0.8018(5) -0.0495(4) 0.5242(2) 0.0944(11) Uani 1 d .
C9 C -0.0491(6) 0.4325(4) 0.7295(2) 0.0540(9) Uani 1 d .
H9A H 0.0612(6) 0.4107(4) 0.6941(2) 0.060 Uiso 1 d R
C10 C -0.2271(6) 0.5593(5) 0.7188(2) 0.0673(11) Uani 1 d .
H10A H -0.2362(6) 0.6252(5) 0.6766(2) 0.080 Uiso 1 d R
C11 C -0.3872(6) 0.5927(5) 0.7678(3) 0.0699(12) Uani 1 d .
H11A H -0.5072(6) 0.6817(5) 0.7609(3) 0.080 Uiso 1 d R
C12 C -0.3723(5) 0.4981(4) 0.8288(2) 0.0623(11) Uani 1 d .
H12A H -0.4838(5) 0.5197(4) 0.8636(2) 0.080 Uiso 1 d R
C13 C -0.1980(5) 0.3719(4) 0.8390(2) 0.0522(9) Uani 1 d .
H13A H -0.1915(5) 0.3049(4) 0.8808(2) 0.060 Uiso 1 d R
C14 C -0.0323(5) 0.3375(4) 0.7901(2) 0.0440(8) Uani 1 d .
C15 C 0.1804(5) 0.3617(4) 0.9141(2) 0.0491(8) Uani 1 d .
H15A H 0.0544(5) 0.4412(4) 0.9049(2) 0.060 Uiso 1 d R
C16 C 0.2801(6) 0.3844(5) 0.9710(2) 0.0619(10) Uani 1 d .
H16A H 0.2227(6) 0.4784(5) 1.0004(2) 0.080 Uiso 1 d R
C17 C 0.4609(6) 0.2725(5) 0.9867(2) 0.0642(11) Uani 1 d .
H17A H 0.5279(6) 0.2865(5) 1.0267(2) 0.080 Uiso 1 d R
C18 C 0.5449(6) 0.1375(5) 0.9423(2) 0.0576(10) Uani 1 d .
H18A H 0.6716(6) 0.0589(5) 0.9514(2) 0.080 Uiso 1 d R
C19 C 0.4444(5) 0.1151(4) 0.8849(2) 0.0507(9) Uani 1 d .
H19A H 0.5046(5) 0.0226(4) 0.8547(2) 0.060 Uiso 1 d R
C20 C 0.2593(5) 0.2255(4) 0.8703(2) 0.0422(8) Uani 1 d .
C21 C -0.0192(5) 0.0116(4) 0.7711(2) 0.0515(9) Uani 1 d .
H21A H -0.0530(5) 0.0767(4) 0.7286(2) 0.060 Uiso 1 d R
C22 C -0.0826(6) -0.1130(5) 0.7816(2) 0.0617(10) Uani 1 d .
H22A H -0.1584(6) -0.1346(5) 0.7465(2) 0.080 Uiso 1 d R
C23 C -0.0400(6) -0.2042(5) 0.8420(3) 0.0733(13) Uani 1 d .
H23A H -0.0853(6) -0.2907(5) 0.8500(3) 0.080 Uiso 1 d R
C24 C 0.0679(6) -0.1688(5) 0.8932(3) 0.0724(12) Uani 1 d .
H24A H 0.0994(6) -0.2335(5) 0.9359(3) 0.080 Uiso 1 d R
C25 C 0.1322(5) -0.0438(4) 0.8821(2) 0.0559(10) Uani 1 d .
H25A H 0.2070(5) -0.0222(4) 0.9176(2) 0.060 Uiso 1 d R
C26 C 0.0924(5) 0.0482(4) 0.8203(2) 0.0429(8) Uani 1 d .
Cl1 Cl 0.3032(20) 0.6407(15) 0.5914(7) 0.180(4) Uiso 0.25 d P
C27 C 0.6341(16) 0.6026(11) 0.5117(6) 0.119(4) Uiso 0.50 d PG
C28 C 0.7942(11) 0.5263(11) 0.4625(5) 0.134(5) Uiso 0.50 d PG
C29 C 0.7970(12) 0.3981(11) 0.4206(5) 0.098(3) Uiso 0.50 d PG
C30 C 0.6396(15) 0.3463(11) 0.4279(5) 0.122(6) Uiso 0.50 d PG
C31 C 0.4794(13) 0.4227(15) 0.4772(7) 0.104(4) Uiso 0.50 d PG
C32 C 0.4766(14) 0.5508(16) 0.5191(7) 0.243(12) Uiso 0.50 d PG

loop_
_atom_type_symbol
_atom_type_description
_atom_type_scat_dispersion_real
_atom_type_scat_dispersion_imag
_atom_type_scat_source
C C 0.0033 0.0016 'International Tables Vol C Tables 4.2.6.8 and 6.1.1.4'
H H 0.0000 0.0000 'International Tables Vol C Tables 4.2.6.8 and 6.1.1.4'
O O 0.0106 0.0060 'International Tables Vol C Tables 4.2.6.8 and 6.1.1.4'
Cl Cl 0.1484 0.1585 'International Tables Vol C Tables 4.2.6.8 and 6.1.1.4'

loop_
_geom_angle_atom_site_label_1
_geom_angle_atom_site_label_2
_geom_angle_atom_site_label_3
_geom_angle
_geom_angle_site_symmetry_1
_geom_angle_site_symmetry_3
C20 C1 C2 105.6(2) . .
C20 C1 C26 111.0(2) . .
C2 C1 C26 111.5(3) . .
C20 C1 C14 111.5(3) . .
C2 C1 C14 111.0(3) . .
C26 C1 C14 106.3(2) . .
C7 C2 C3 117.1(3) . .
C7 C2 C1 123.9(3) . .
C3 C2 C1 118.9(3) . .
C4 C3 C2 122.2(3) . .
C3 C4 C5 119.8(3) . .
C6 C5 C4 118.5(3) . .
C6 C5 C8 119.9(3) . .
C4 C5 C8 121.5(3) . .
C5 C6 C7 121.6(3) . .
C2 C7 C6 120.7(3) . .
O2 C8 O1 123.0(4) . .
O2 C8 C5 119.5(4) . .
O1 C8 C5 117.5(4) . .
C14 C9 C10 120.4(4) . .
C11 C10 C9 121.2(4) . .
C10 C11 C12 119.0(3) . .
C13 C12 C11 120.0(4) . .
C12 C13 C14 121.8(4) . .
C9 C14 C13 117.7(3) . .
C9 C14 C1 123.6(3) . .
C13 C14 C1 118.7(3) . .
C16 C15 C20 121.0(3) . .
C15 C16 C17 121.5(4) . .
C16 C17 C18 118.4(3) . .
C17 C18 C19 120.0(4) . .
C18 C19 C20 121.7(3) . .
C15 C20 C19 117.3(3) . .
C15 C20 C1 124.2(3) . .
C19 C20 C1 118.5(3) . .
C22 C21 C26 121.8(3) . .
C23 C22 C21 120.7(4) . .
C22 C23 C24 119.1(4) . .
C25 C24 C23 120.0(4) . .
C24 C25 C26 121.4(4) . .
C25 C26 C21 117.0(3) . .
C25 C26 C1 124.0(3) . .
C21 C26 C1 118.9(3) . .
C30 Cl1 C29 128.2(39) 2_666 2_666
C30 Cl1 C32 40.0(23) 2_666 .
C29 Cl1 C32 98.1(12) 2_666 .
C30 Cl1 C31 27.8(17) 2_666 2_666
C29 Cl1 C31 112.5(17) 2_666 2_666
C32 Cl1 C31 14.6(7) . 2_666
C30 Cl1 C28 108.3(27) 2_666 2_666
C29 Cl1 C28 27.8(8) 2_666 2_666
C32 Cl1 C28 72.2(5) . 2_666
C31 Cl1 C28 86.7(9) 2_666 2_666
C31 C27 C28 128.2(11) 2_666 .
C31 C27 C32 8.4(11) 2_666 .
C28 C27 C32 120.0 . .
C31 C27 C32 41.5(7) 2_666 2_666
C28 C27 C32 86.8(5) . 2_666
C32 C27 C32 33.2(5) . 2_666
C29 C28 C27 120.0 . .
C29 C28 Cl1 18.8(5) . 2_666
C27 C28 Cl1 101.9(5) . 2_666
Cl1 C29 C30 18.9(11) 2_666 .
Cl1 C29 C28 133.4(11) 2_666 .
C30 C29 C28 120.0 . .
Cl1 C30 C32 124.3(20) 2_666 2_666
Cl1 C30 C29 32.9(16) 2_666 .
C32 C30 C29 100.2(6) 2_666 .
Cl1 C30 C31 141.1(18) 2_666 .
C32 C30 C31 19.8(6) 2_666 .
C29 C30 C31 120.0 . .
C32 C31 C27 154.7(36) 2_666 2_666
C32 C31 C30 76.7(24) 2_666 .
C27 C31 C30 128.2(13) 2_666 .
C32 C31 C32 43.4(23) 2_666 .
C27 C31 C32 111.7(13) 2_666 .
C30 C31 C32 120.0 . .
C32 C31 C31 32.8(23) 2_666 2_666
C27 C31 C31 122.3(14) 2_666 2_666
C30 C31 C31 109.4(5) . 2_666
C32 C31 C31 10.7(5) . 2_666
C32 C31 Cl1 68.0(22) 2_666 2_666
C27 C31 Cl1 137.3(15) 2_666 2_666
C30 C31 Cl1 11.1(5) . 2_666
C32 C31 Cl1 110.7(5) . 2_666
C31 C31 Cl1 100.2(6) 2_666 2_666
C31 C32 C32 119.2(22) 2_666 2_666
C31 C32 C30 83.5(24) 2_666 2_666
C32 C32 C30 157.0(18) 2_666 2_666
C31 C32 C31 136.6(18) 2_666 .
C32 C32 C31 17.3(6) 2_666 .
C30 C32 C31 139.8(15) 2_666 .
C31 C32 C27 16.9(19) 2_666 .
C32 C32 C27 102.7(6) 2_666 .
C30 C32 C27 100.2(15) 2_666 .
C31 C32 C27 120.0 . .
C31 C32 Cl1 97.5(20) 2_666 .
C32 C32 Cl1 141.8(11) 2_666 .
C30 C32 Cl1 15.7(11) 2_666 .
C31 C32 Cl1 125.1(7) . .
C27 C32 Cl1 114.4(7) . .
C31 C32 C27 163.0(24) 2_666 2_666
C32 C32 C27 44.1(5) 2_666 2_666
C30 C32 C27 113.0(14) 2_666 2_666
C31 C32 C27 26.8(4) . 2_666
C27 C32 C27 146.8(4) . 2_666
Cl1 C32 C27 98.4(7) . 2_666

loop_
_geom_bond_atom_site_label_1
_geom_bond_atom_site_label_2
_geom_bond_distance
_geom_bond_site_symmetry_2
C1 C20 1.549(4) .
C1 C2 1.549(4) .
C1 C26 1.552(4) .
C1 C14 1.555(4) .
C2 C7 1.380(5) .
C2 C3 1.406(5) .
C3 C4 1.376(5) .
C4 C5 1.385(5) .
C5 C6 1.381(5) .
C5 C8 1.469(5) .
C6 C7 1.385(5) .
C8 O2 1.262(5) .
C8 O1 1.280(5) .
C9 C14 1.382(5) .
C9 C10 1.401(5) .
C10 C11 1.366(6) .
C11 C12 1.387(6) .
C12 C13 1.380(5) .
C13 C14 1.395(5) .
C15 C16 1.379(5) .
C15 C20 1.387(4) .
C16 C17 1.381(5) .
C17 C18 1.387(5) .
C18 C19 1.390(5) .
C19 C20 1.393(5) .
C21 C22 1.369(5) .
C21 C26 1.385(5) .
C22 C23 1.359(6) .
C23 C24 1.386(6) .
C24 C25 1.378(5) .
C25 C26 1.383(5) .
Cl1 C30 0.57(2) 2_666
Cl1 C29 0.96(3) 2_666
Cl1 C32 1.749(13) .
Cl1 C31 1.87(2) 2_666
Cl1 C28 2.17(3) 2_666
C27 C31 0.95(2) 2_666
C27 C28 1.39 .
C27 C32 1.39 .
C27 C32 1.95(2) 2_666
C28 C29 1.39 .
C28 Cl1 2.165(15) 2_666
C29 Cl1 0.960(14) 2_666
C29 C30 1.39 .
C30 Cl1 0.57(2) 2_666
C30 C32 1.36(2) 2_666
C30 C31 1.39 .
C31 C32 0.475(14) 2_666
C31 C27 0.946(14) 2_666
C31 C32 1.39 .
C31 C31 1.77(2) 2_666
C31 Cl1 1.87(2) 2_666
C32 C31 0.47(2) 2_666
C32 C32 1.09(2) 2_666
C32 C30 1.36(2) 2_666
C32 C27 1.95(2) 2_666
